data_4328379
loop_
_publ_author_name
'Ewan J. M. Hamilton'
'Hoitung T. Leung'
'Roman G. Kultyshev'
'Xuenian Chen'
'Edward A. Meyers'
'Sheldon G. Shore'

_publ_section_title
;
 Unusual Cationic Tris(Dimethylsulfide)-Substitutedcloso-Boranes:
 Preparation and Characterization of [1,7,9-(Me2S)3-B12H9] BF4 and
 [1,2,10-(Me2S)3-B10H7] BF4
;
_journal_name_full 'Inorganic Chemistry'
_journal_page_first 2374
_journal_page_last 2380
_journal_paper_doi 10.1021/ic2023709
_journal_volume 51
_journal_year 2012
_chemical_formula_sum 'C5 H24 B12 S3'
_chemical_formula_weight 310.14
_chemical_name_systematic
; 
 ? 
;
_space_group_IT_number 14
_symmetry_cell_setting monoclinic
_symmetry_space_group_name_Hall '-P 2ybc'
_symmetry_space_group_name_H-M 'P 1 21/c 1'
_atom_sites_solution_hydrogens geom
_atom_sites_solution_primary direct
_atom_sites_solution_secondary difmap
_audit_creation_method SHELXL-97
_cell_angle_alpha 90.00
_cell_angle_beta 110.8446(4)
_cell_angle_gamma 90.00
_cell_formula_units_Z 8
_cell_length_a 13.86920(10)
_cell_length_b 14.59720(10)
_cell_length_c 18.26530(10)
_cell_measurement_temperature 299(2)
_cell_volume 3455.81(4)
_computing_cell_refinement 'Bruker XSCANS'
_computing_data_collection 'Bruker XSCANS'
_computing_data_reduction 'Bruker SHELXTL'
_computing_molecular_graphics 'Bruker SHELXTL'
_computing_publication_material 'Bruker SHELXTL'
_computing_structure_refinement 'SHELXL-97 (Sheldrick, 2008)'
_computing_structure_solution 'SHELXS-97 (Sheldrick, 2008)'
_diffrn_ambient_temperature 299(2)
_diffrn_measured_fraction_theta_full 0.999
_diffrn_measured_fraction_theta_max 0.999
_diffrn_measurement_device_type 'Bruker P4'
_diffrn_measurement_method '\w scans'
_diffrn_radiation_monochromator graphite
_diffrn_radiation_source 'fine-focus sealed tube'
_diffrn_radiation_type MoK\a
_diffrn_radiation_wavelength 0.71073
_diffrn_reflns_av_R_equivalents 0.0244
_diffrn_reflns_av_sigmaI/netI 0.0351
_diffrn_reflns_limit_h_max 18
_diffrn_reflns_limit_h_min -17
_diffrn_reflns_limit_k_max 18
_diffrn_reflns_limit_k_min -18
_diffrn_reflns_limit_l_max 23
_diffrn_reflns_limit_l_min -23
_diffrn_reflns_number 15490
_diffrn_reflns_theta_full 27.48
_diffrn_reflns_theta_max 27.48
_diffrn_reflns_theta_min 2.10
_exptl_absorpt_coefficient_mu 0.405
_exptl_absorpt_correction_T_max 0.9307
_exptl_absorpt_correction_T_min 0.9163
_exptl_absorpt_correction_type none
_exptl_crystal_density_diffrn 1.192
_exptl_crystal_F_000 1296
_exptl_crystal_size_max 0.22
_exptl_crystal_size_mid 0.19
_exptl_crystal_size_min 0.18
_refine_diff_density_max 0.571
_refine_diff_density_min -0.396
_refine_diff_density_rms 0.044
_refine_ls_extinction_method none
_refine_ls_goodness_of_fit_ref 1.048
_refine_ls_hydrogen_treatment mixed
_refine_ls_matrix_type full
_refine_ls_number_parameters 533
_refine_ls_number_reflns 7907
_refine_ls_number_restraints 11
_refine_ls_restrained_S_all 1.057
_refine_ls_R_factor_all 0.0839
_refine_ls_R_factor_gt 0.0513
_refine_ls_shift/su_max 0.001
_refine_ls_shift/su_mean 0.000
_refine_ls_structure_factor_coef Fsqd
_refine_ls_weighting_details 'calc w=1/[\s^2^(Fo^2^)+(0.0734P)^2^+0.8652P] where P=(Fo^2^+2Fc^2^)/3'
_refine_ls_weighting_scheme calc
_refine_ls_wR_factor_gt 0.1314
_refine_ls_wR_factor_ref 0.1471
_reflns_number_gt 5338
_reflns_number_total 7907
_reflns_threshold_expression >2sigma(I)
_cod_data_source_file ic2023709_si_003_1.cif
_cod_data_source_block 1,7-(SMe2)2-9-(SMe)-B12H9
_cod_database_code 4328379

loop_
_symmetry_equiv_pos_as_xyz
'x, y, z'
'-x, y+1/2, -z+1/2'
'-x, -y, -z'
'x, -y-1/2, z-1/2'

loop_
_atom_site_label
_atom_site_type_symbol
_atom_site_fract_x
_atom_site_fract_y
_atom_site_fract_z
_atom_site_U_iso_or_equiv
_atom_site_adp_type
_atom_site_occupancy
_atom_site_symmetry_multiplicity
_atom_site_calc_flag
_atom_site_refinement_flags
_atom_site_disorder_assembly
_atom_site_disorder_group
S3A S 0.23286(16) 0.79198(10) 0.25149(8) 0.0640(5) Uani 0.868(11) 1 d P A 1
C5A C 0.2884(6) 0.8931(5) 0.3050(5) 0.100(3) Uani 0.868(11) 1 d P A 1
H5A1 H 0.2925 0.9398 0.2692 0.151 Uiso 0.868(11) 1 calc PR A 1
H5A2 H 0.3563 0.8796 0.3412 0.151 Uiso 0.868(11) 1 calc PR A 1
H5A3 H 0.2461 0.9142 0.3333 0.151 Uiso 0.868(11) 1 calc PR A 1
S3B S 0.2057(18) 0.8073(17) 0.2584(12) 0.160(8) Uani 0.132(11) 1 d PD A 2
C5B C 0.2956(19) 0.8978(18) 0.3005(17) 0.033(6) Uiso 0.132(11) 1 d PD A 2
H5B1 H 0.2775 0.9505 0.2669 0.050 Uiso 0.132(11) 1 calc PR A 2
H5B2 H 0.3639 0.8780 0.3062 0.050 Uiso 0.132(11) 1 calc PR A 2
H5B3 H 0.2935 0.9134 0.3510 0.050 Uiso 0.132(11) 1 calc PR A 2
S1 S 0.01038(5) 0.47488(4) 0.31720(3) 0.06003(19) Uani 1 1 d . A .
C2 C -0.0398(3) 0.4486(3) 0.39231(18) 0.0971(11) Uani 1 1 d . . .
H2A H 0.0157 0.4312 0.4392 0.146 Uiso 1 1 calc R . .
H2B H -0.0881 0.3989 0.3754 0.146 Uiso 1 1 calc R . .
H2C H -0.0741 0.5015 0.4026 0.146 Uiso 1 1 calc R . .
C1 C 0.0760(3) 0.37187(19) 0.3107(2) 0.0982(11) Uani 1 1 d . . .
H1A H 0.0268 0.3234 0.2911 0.147 Uiso 1 1 calc R . .
H1B H 0.1236 0.3557 0.3617 0.147 Uiso 1 1 calc R . .
H1C H 0.1131 0.3810 0.2758 0.147 Uiso 1 1 calc R . .
S2A S 0.42900(6) 0.56763(6) 0.54935(4) 0.0650(3) Uani 0.884(2) 1 d P A 1
C4A C 0.5109(5) 0.6639(6) 0.5758(5) 0.108(2) Uani 0.884(2) 1 d P A 1
H4A1 H 0.5318 0.6808 0.5329 0.162 Uiso 0.884(2) 1 calc PR A 1
H4A2 H 0.5707 0.6493 0.6206 0.162 Uiso 0.884(2) 1 calc PR A 1
H4A3 H 0.4747 0.7141 0.5882 0.162 Uiso 0.884(2) 1 calc PR A 1
C3A C 0.3948(5) 0.5526(5) 0.6297(3) 0.151(3) Uani 0.884(2) 1 d P A 1
H3A1 H 0.3423 0.5064 0.6188 0.226 Uiso 0.884(2) 1 calc PR A 1
H3A2 H 0.3689 0.6092 0.6421 0.226 Uiso 0.884(2) 1 calc PR A 1
H3A3 H 0.4541 0.5337 0.6734 0.226 Uiso 0.884(2) 1 calc PR A 1
S2B S 0.4091(4) 0.6412(4) 0.5793(3) 0.063(2) Uani 0.116(2) 1 d PD A 2
C4B C 0.533(2) 0.657(3) 0.574(3) 0.056(10) Uani 0.116(2) 1 d PD A 2
H4B1 H 0.5434 0.7213 0.5662 0.084 Uiso 0.116(2) 1 calc PR A 2
H4B2 H 0.5384 0.6229 0.5307 0.084 Uiso 0.116(2) 1 calc PR A 2
H4B3 H 0.5850 0.6371 0.6217 0.084 Uiso 0.116(2) 1 calc PR A 2
C3B C 0.3946(19) 0.5538(13) 0.6423(14) 0.034(5) Uiso 0.116(2) 1 d PD A 2
H3B1 H 0.3305 0.5223 0.6172 0.051 Uiso 0.116(2) 1 calc PR A 2
H3B2 H 0.3948 0.5807 0.6903 0.051 Uiso 0.116(2) 1 calc PR A 2
H3B3 H 0.4507 0.5111 0.6535 0.051 Uiso 0.116(2) 1 calc PR A 2
S6A S 0.3072(2) 0.15239(19) 0.2202(2) 0.0696(8) Uani 0.809(11) 1 d PD B 1
C10A C 0.2137(6) 0.1746(5) 0.2618(4) 0.098(2) Uani 0.809(11) 1 d PD B 1
H10C H 0.2200 0.1306 0.3024 0.148 Uiso 0.809(11) 1 calc PR B 1
H10B H 0.1462 0.1701 0.2222 0.148 Uiso 0.809(11) 1 calc PR B 1
H10A H 0.2236 0.2351 0.2838 0.148 Uiso 0.809(11) 1 calc PR B 1
S6B S 0.3109(10) 0.1907(14) 0.2496(8) 0.096(6) Uani 0.191(11) 1 d PD B 2
C10B C 0.1943(16) 0.129(2) 0.218(2) 0.130(15) Uani 0.191(11) 1 d PD B 2
H10F H 0.1817 0.1049 0.2624 0.196 Uiso 0.191(11) 1 calc PR B 2
H10E H 0.1988 0.0799 0.1844 0.196 Uiso 0.191(11) 1 calc PR B 2
H10D H 0.1389 0.1694 0.1892 0.196 Uiso 0.191(11) 1 calc PR B 2
S5 S 0.45640(5) 0.52529(4) 0.16774(3) 0.05546(18) Uani 1 1 d . B .
C9 C 0.3780(3) 0.6176(2) 0.1782(2) 0.0924(10) Uani 1 1 d . . .
H9C H 0.3293 0.6341 0.1277 0.139 Uiso 1 1 calc R . .
H9B H 0.4209 0.6694 0.2008 0.139 Uiso 1 1 calc R . .
H9A H 0.3417 0.5990 0.2117 0.139 Uiso 1 1 calc R . .
C8 C 0.4979(2) 0.56783(19) 0.09238(15) 0.0681(7) Uani 1 1 d . . .
H8A H 0.4389 0.5853 0.0479 0.102 Uiso 1 1 calc R . .
H8B H 0.5356 0.5209 0.0772 0.102 Uiso 1 1 calc R . .
H8C H 0.5416 0.6202 0.1114 0.102 Uiso 1 1 calc R . .
S4A S 0.07251(8) 0.35081(7) -0.08087(5) 0.0536(3) Uani 0.5850(18) 1 d P B 1
C7A C -0.0357(9) 0.3264(8) -0.0535(6) 0.071(3) Uani 0.5850(18) 1 d P B 1
H7C H -0.0262 0.2679 -0.0278 0.107 Uiso 0.5850(18) 1 calc PR B 1
H7B H -0.0971 0.3250 -0.0995 0.107 Uiso 0.5850(18) 1 calc PR B 1
H7A H -0.0422 0.3730 -0.0185 0.107 Uiso 0.5850(18) 1 calc PR B 1
C6A C 0.0504(12) 0.4715(11) -0.1080(7) 0.062(2) Uani 0.5850(18) 1 d P B 1
H6C H 0.1032 0.4930 -0.1263 0.094 Uiso 0.5850(18) 1 calc PR B 1
H6B H 0.0521 0.5067 -0.0631 0.094 Uiso 0.5850(18) 1 calc PR B 1
H6A H -0.0158 0.4784 -0.1488 0.094 Uiso 0.5850(18) 1 calc PR B 1
S4B S 0.03592(11) 0.40596(10) -0.03402(7) 0.0542(5) Uani 0.4150(18) 1 d PD B 2
C7B C -0.0302(17) 0.3026(14) -0.0781(11) 0.089(5) Uani 0.4150(18) 1 d P B 2
H7E H -0.0376 0.2635 -0.0381 0.133 Uiso 0.4150(18) 1 calc PR B 2
H7F H 0.0089 0.2714 -0.1045 0.133 Uiso 0.4150(18) 1 calc PR B 2
H7D H -0.0972 0.3177 -0.1151 0.133 Uiso 0.4150(18) 1 calc PR B 2
C6B C 0.0553(18) 0.4548(18) -0.1134(11) 0.113(9) Uani 0.4150(18) 1 d PD B 2
H6F H 0.1069 0.5017 -0.0957 0.170 Uiso 0.4150(18) 1 calc PR B 2
H6E H -0.0081 0.4812 -0.1476 0.170 Uiso 0.4150(18) 1 calc PR B 2
H6D H 0.0779 0.4087 -0.1412 0.170 Uiso 0.4150(18) 1 calc PR B 2
B9 B 0.21905(19) 0.71574(18) 0.33017(14) 0.0490(6) Uani 1 1 d D . .
B5 B 0.09603(19) 0.67115(17) 0.32114(15) 0.0464(6) Uani 1 1 d . A .
H5 H 0.0295(17) 0.6874(15) 0.2712(13) 0.053(6) Uiso 1 1 d . . .
B4 B 0.19188(19) 0.59842(19) 0.30805(14) 0.0483(6) Uani 1 1 d . A .
H4 H 0.1794(16) 0.5674(14) 0.2486(12) 0.048(6) Uiso 1 1 d . . .
B8 B 0.3136(2) 0.6305(2) 0.37648(15) 0.0542(6) Uani 1 1 d . A .
H8 H 0.3865(18) 0.6255(15) 0.3639(12) 0.057(6) Uiso 1 1 d . . .
B12 B 0.2929(2) 0.7248(2) 0.43179(15) 0.0546(6) Uani 1 1 d . A .
H12 H 0.351(2) 0.7787(18) 0.4541(14) 0.072(7) Uiso 1 1 d . . .
B10 B 0.1580(2) 0.74938(19) 0.39785(17) 0.0548(6) Uani 1 1 d . A .
H10 H 0.133(2) 0.821(2) 0.3978(16) 0.092(9) Uiso 1 1 d . . .
B1 B 0.11652(19) 0.56133(17) 0.36274(13) 0.0435(5) Uani 1 1 d . . .
B3 B 0.2487(2) 0.5327(2) 0.39509(15) 0.0531(6) Uani 1 1 d . A .
H3 H 0.275(2) 0.461(2) 0.3940(16) 0.083(8) Uiso 1 1 d . . .
B7 B 0.3080(2) 0.6126(2) 0.47005(14) 0.0524(6) Uani 1 1 d D . .
B11 B 0.2155(2) 0.6852(2) 0.48549(16) 0.0551(6) Uani 1 1 d . A .
H11 H 0.225(2) 0.713(2) 0.5462(16) 0.089(9) Uiso 1 1 d . . .
B6 B 0.0934(2) 0.65212(18) 0.41767(15) 0.0503(6) Uani 1 1 d . A .
H6 H 0.0189(19) 0.6567(16) 0.4299(13) 0.063(7) Uiso 1 1 d . . .
B2 B 0.1882(2) 0.56664(19) 0.46362(14) 0.0512(6) Uani 1 1 d . A .
H2 H 0.177(2) 0.5185(18) 0.5054(16) 0.077(8) Uiso 1 1 d . . .
B29 B 0.2961(2) 0.2529(2) 0.15368(15) 0.0538(6) Uani 1 1 d D . .
B32 B 0.4076(2) 0.31719(19) 0.16048(16) 0.0509(6) Uani 1 1 d . B .
H32 H 0.481(2) 0.3036(18) 0.2093(15) 0.076(8) Uiso 1 1 d . . .
B28 B 0.3044(2) 0.3713(2) 0.17975(15) 0.0532(6) Uani 1 1 d . B .
H28 H 0.314(2) 0.3927(18) 0.2398(15) 0.078(8) Uiso 1 1 d . . .
B24 B 0.1874(2) 0.3253(2) 0.11382(18) 0.0628(8) Uani 1 1 d . B .
H24 H 0.117(2) 0.3192(18) 0.1299(14) 0.073(7) Uiso 1 1 d . . .
B25 B 0.2190(3) 0.2432(2) 0.05364(19) 0.0726(9) Uani 1 1 d . B .
H25 H 0.172(2) 0.182(2) 0.0308(16) 0.093(9) Uiso 1 1 d . . .
B30 B 0.3555(3) 0.2382(2) 0.0831(2) 0.0722(9) Uani 1 1 d . B .
H30 H 0.389(2) 0.174(2) 0.0756(17) 0.095(10) Uiso 1 1 d . . .
B27 B 0.36535(18) 0.42724(18) 0.12241(13) 0.0450(5) Uani 1 1 d . . .
B23 B 0.2309(2) 0.4347(2) 0.0941(2) 0.0664(8) Uani 1 1 d . B .
H23 H 0.193(2) 0.494(2) 0.1007(16) 0.085(9) Uiso 1 1 d . . .
B21 B 0.1835(3) 0.3534(3) 0.01869(19) 0.0841(12) Uani 1 1 d D . .
B26 B 0.2850(3) 0.3002(3) -0.00136(19) 0.0889(12) Uani 1 1 d . B .
H26 H 0.281(2) 0.275(2) -0.0616(18) 0.106(10) Uiso 1 1 d . . .
B31 B 0.4001(3) 0.3466(2) 0.06420(17) 0.0621(7) Uani 1 1 d . B .
H31 H 0.471(2) 0.3559(17) 0.0490(14) 0.074(8) Uiso 1 1 d . . .
B22 B 0.2918(2) 0.4189(2) 0.02242(16) 0.0688(9) Uani 1 1 d . B .
H22 H 0.287(2) 0.471(2) -0.0206(17) 0.089(9) Uiso 1 1 d . . .

loop_
_atom_site_aniso_label
_atom_site_aniso_U_11
_atom_site_aniso_U_22
_atom_site_aniso_U_33
_atom_site_aniso_U_23
_atom_site_aniso_U_13
_atom_site_aniso_U_12
S3A 0.0695(9) 0.0640(8) 0.0519(7) 0.0151(6) 0.0135(5) -0.0107(5)
C5A 0.106(4) 0.075(3) 0.114(4) 0.020(2) 0.031(3) -0.032(2)
S3B 0.064(8) 0.220(16) 0.153(11) 0.152(12) -0.014(6) -0.021(8)
S1 0.0741(4) 0.0538(4) 0.0488(3) -0.0056(3) 0.0177(3) -0.0164(3)
C2 0.113(3) 0.113(3) 0.080(2) -0.0233(18) 0.0519(19) -0.064(2)
C1 0.127(3) 0.0495(17) 0.119(3) -0.0235(17) 0.046(2) -0.0133(18)
S2A 0.0633(5) 0.0714(5) 0.0450(4) 0.0033(3) 0.0005(3) 0.0188(4)
C4A 0.052(3) 0.141(5) 0.101(5) 0.041(4) -0.009(3) -0.009(3)
C3A 0.142(4) 0.215(6) 0.057(3) 0.066(3) -0.011(3) -0.036(4)
S2B 0.053(3) 0.082(5) 0.045(3) 0.000(3) 0.008(2) 0.005(3)
C4B 0.020(12) 0.054(16) 0.10(2) -0.032(16) 0.022(15) -0.017(11)
S6A 0.0752(12) 0.0600(9) 0.0819(12) 0.0307(9) 0.0380(9) 0.0221(7)
C10A 0.103(5) 0.111(5) 0.104(4) 0.043(3) 0.066(4) 0.024(4)
S6B 0.087(4) 0.095(8) 0.070(5) 0.048(5) -0.015(3) -0.036(5)
C10B 0.056(10) 0.13(2) 0.17(3) 0.10(2) 0.001(15) -0.035(13)
S5 0.0577(4) 0.0598(4) 0.0432(3) 0.0004(3) 0.0110(3) -0.0072(3)
C9 0.110(3) 0.0671(19) 0.123(3) -0.0304(18) 0.069(2) -0.0100(18)
C8 0.0718(17) 0.0708(17) 0.0668(16) 0.0006(13) 0.0309(13) -0.0166(14)
S4A 0.0476(6) 0.0597(7) 0.0447(5) -0.0070(4) 0.0057(4) 0.0035(4)
C7A 0.040(3) 0.074(7) 0.089(7) 0.022(5) 0.009(4) -0.002(4)
C6A 0.065(5) 0.056(4) 0.062(4) 0.031(3) 0.018(4) 0.008(3)
S4B 0.0500(8) 0.0621(9) 0.0400(7) -0.0035(6) 0.0032(6) 0.0106(7)
C7B 0.074(8) 0.080(10) 0.093(11) -0.006(6) 0.004(7) -0.025(7)
C6B 0.080(11) 0.106(16) 0.102(11) 0.038(9) -0.032(8) -0.022(10)
B9 0.0453(13) 0.0507(15) 0.0448(13) 0.0103(11) 0.0082(11) -0.0012(11)
B5 0.0405(13) 0.0432(13) 0.0487(13) 0.0054(10) 0.0076(11) 0.0024(10)
B4 0.0498(14) 0.0550(15) 0.0407(12) 0.0021(11) 0.0169(11) 0.0032(12)
B8 0.0425(14) 0.0729(18) 0.0453(13) 0.0085(12) 0.0131(11) 0.0051(13)
B12 0.0483(14) 0.0595(17) 0.0481(14) 0.0033(12) 0.0074(11) -0.0070(13)
B10 0.0524(15) 0.0409(14) 0.0669(17) -0.0063(12) 0.0163(13) 0.0016(12)
B1 0.0485(13) 0.0401(13) 0.0403(12) -0.0008(10) 0.0139(10) -0.0035(10)
B3 0.0570(16) 0.0510(15) 0.0495(14) 0.0053(12) 0.0168(12) 0.0122(12)
B7 0.0446(13) 0.0650(17) 0.0407(12) 0.0088(12) 0.0068(10) 0.0036(12)
B11 0.0597(16) 0.0587(16) 0.0472(14) -0.0094(12) 0.0195(12) -0.0074(13)
B6 0.0508(15) 0.0469(14) 0.0554(15) -0.0068(11) 0.0217(12) -0.0012(11)
B2 0.0568(15) 0.0550(16) 0.0403(13) 0.0037(11) 0.0153(11) -0.0032(12)
B29 0.0488(14) 0.0570(16) 0.0544(14) 0.0181(12) 0.0170(12) 0.0068(12)
B32 0.0409(13) 0.0556(15) 0.0547(14) 0.0143(12) 0.0152(11) 0.0071(11)
B28 0.0516(15) 0.0636(17) 0.0468(14) 0.0066(12) 0.0205(12) 0.0059(13)
B24 0.0412(14) 0.0685(19) 0.0742(19) 0.0244(15) 0.0153(13) 0.0064(13)
B25 0.077(2) 0.065(2) 0.0635(18) 0.0068(15) 0.0102(16) -0.0218(17)
B30 0.087(2) 0.0572(19) 0.086(2) -0.0049(16) 0.0479(19) -0.0042(17)
B27 0.0409(12) 0.0512(14) 0.0390(12) 0.0045(10) 0.0096(10) 0.0014(11)
B23 0.0420(14) 0.0562(17) 0.096(2) 0.0258(16) 0.0179(14) 0.0113(13)
B21 0.0631(19) 0.091(2) 0.0640(18) 0.0374(17) -0.0199(15) -0.0301(18)
B26 0.123(3) 0.092(3) 0.0507(17) -0.0121(17) 0.0294(19) -0.048(2)
B31 0.0718(19) 0.0632(18) 0.0609(16) -0.0060(14) 0.0353(15) -0.0098(15)
B22 0.0667(18) 0.081(2) 0.0436(14) 0.0184(14) 0.0011(13) -0.0217(16)

loop_
_atom_type_symbol
_atom_type_description
_atom_type_scat_dispersion_real
_atom_type_scat_dispersion_imag
_atom_type_scat_source
C C 0.0033 0.0016 'International Tables Vol C Tables 4.2.6.8 and 6.1.1.4'
H H 0.0000 0.0000 'International Tables Vol C Tables 4.2.6.8 and 6.1.1.4'
B B 0.0013 0.0007 'International Tables Vol C Tables 4.2.6.8 and 6.1.1.4'
S S 0.1246 0.1234 'International Tables Vol C Tables 4.2.6.8 and 6.1.1.4'

loop_
_geom_angle_atom_site_label_1
_geom_angle_atom_site_label_2
_geom_angle_atom_site_label_3
_geom_angle
C5A S3A B9 102.3(3)
C5B S3B B9 110.6(14)
S3B C5B H5B1 109.5
S3B C5B H5B2 109.5
H5B1 C5B H5B2 109.5
S3B C5B H5B3 109.5
H5B1 C5B H5B3 109.5
H5B2 C5B H5B3 109.5
C1 S1 C2 102.54(18)
C1 S1 B1 104.82(14)
C2 S1 B1 105.10(12)
S1 C2 H2A 109.5
S1 C2 H2B 109.5
H2A C2 H2B 109.5
S1 C2 H2C 109.5
H2A C2 H2C 109.5
H2B C2 H2C 109.5
S1 C1 H1A 109.5
S1 C1 H1B 109.5
H1A C1 H1B 109.5
S1 C1 H1C 109.5
H1A C1 H1C 109.5
H1B C1 H1C 109.5
C3A S2A C4A 102.5(4)
C3A S2A B7 105.0(2)
C4A S2A B7 104.0(3)
C4B S2B C3B 118(2)
C4B S2B B7 108.4(17)
C3B S2B B7 106.9(9)
S2B C4B H4B1 109.5
S2B C4B H4B2 109.5
H4B1 C4B H4B2 109.5
S2B C4B H4B3 109.5
H4B1 C4B H4B3 109.5
H4B2 C4B H4B3 109.5
S2B C3B H3B1 109.5
S2B C3B H3B2 109.5
H3B1 C3B H3B2 109.5
S2B C3B H3B3 109.5
H3B1 C3B H3B3 109.5
H3B2 C3B H3B3 109.5
C10A S6A B29 103.5(2)
C10B S6B B29 98.8(11)
S6B C10B H10F 109.5
S6B C10B H10E 109.5
H10F C10B H10E 109.5
S6B C10B H10D 109.5
H10F C10B H10D 109.5
H10E C10B H10D 109.5
C8 S5 C9 101.32(15)
C8 S5 B27 105.91(11)
C9 S5 B27 106.31(13)
S5 C9 H9C 109.5
S5 C9 H9B 109.5
H9C C9 H9B 109.5
S5 C9 H9A 109.5
H9C C9 H9A 109.5
H9B C9 H9A 109.5
S5 C8 H8A 109.5
S5 C8 H8B 109.5
H8A C8 H8B 109.5
S5 C8 H8C 109.5
H8A C8 H8C 109.5
H8B C8 H8C 109.5
C7A S4A C6A 101.1(6)
C7A S4A B21 102.1(4)
C6A S4A B21 103.8(5)
C6B S4B C7B 100.3(11)
C6B S4B B21 96.9(8)
C7B S4B B21 99.2(7)
S4B C7B H7E 109.5
S4B C7B H7F 109.5
H7E C7B H7F 109.5
S4B C7B H7D 109.5
H7E C7B H7D 109.5
H7F C7B H7D 109.5
S4B C6B H6F 109.5
S4B C6B H6E 109.5
H6F C6B H6E 109.5
S4B C6B H6D 109.5
H6F C6B H6D 109.5
H6E C6B H6D 109.5
B4 B9 B12 107.88(17)
B4 B9 B5 60.33(14)
B12 B9 B5 107.52(18)
B4 B9 B8 59.67(15)
B12 B9 B8 60.28(15)
B5 B9 B8 107.91(18)
B4 B9 B10 107.90(18)
B12 B9 B10 59.90(15)
B5 B9 B10 59.51(15)
B8 B9 B10 108.09(17)
B4 B9 S3B 125.6(9)
B12 B9 S3B 124.5(7)
B5 B9 S3B 110.5(7)
B8 B9 S3B 135.7(11)
B10 B9 S3B 109.9(12)
B4 B9 S3A 118.02(16)
B12 B9 S3A 125.23(18)
B5 B9 S3A 120.07(16)
B8 B9 S3A 121.10(18)
B10 B9 S3A 124.39(18)
S3B B9 S3A 15.1(12)
B1 B5 B10 106.73(17)
B1 B5 B9 107.00(17)
B10 B5 B9 60.79(15)
B1 B5 B4 60.00(14)
B10 B5 B4 108.32(18)
B9 B5 B4 59.58(15)
B1 B5 B6 59.37(13)
B10 B5 B6 59.89(15)
B9 B5 B6 108.62(17)
B4 B5 B6 108.42(17)
B1 B5 H5 122.0(12)
B10 B5 H5 124.1(12)
B9 B5 H5 120.5(12)
B4 B5 H5 118.4(12)
B6 B5 H5 124.0(12)
B1 B4 B9 106.74(17)
B1 B4 B8 106.82(17)
B9 B4 B8 60.67(15)
B1 B4 B5 59.18(14)
B9 B4 B5 60.08(14)
B8 B4 B5 108.50(18)
B1 B4 B3 59.62(14)
B9 B4 B3 109.08(18)
B8 B4 B3 60.30(15)
B5 B4 B3 108.39(17)
B1 B4 H4 120.0(11)
B9 B4 H4 123.7(11)
B8 B4 H4 124.4(11)
B5 B4 H4 120.0(11)
B3 B4 H4 120.5(11)
B7 B8 B4 106.61(18)
B7 B8 B3 59.72(15)
B4 B8 B3 60.22(15)
B7 B8 B9 106.53(19)
B4 B8 B9 59.65(15)
B3 B8 B9 108.20(18)
B7 B8 B12 59.59(15)
B4 B8 B12 107.30(18)
B3 B8 B12 108.33(18)
B9 B8 B12 59.58(15)
B7 B8 H8 123.3(11)
B4 B8 H8 122.9(11)
B3 B8 H8 122.9(12)
B9 B8 H8 120.9(12)
B12 B8 H8 120.4(12)
B7 B12 B9 106.75(19)
B7 B12 B10 106.66(19)
B9 B12 B10 60.61(15)
B7 B12 B11 59.51(16)
B9 B12 B11 108.31(18)
B10 B12 B11 59.75(16)
B7 B12 B8 59.31(15)
B9 B12 B8 60.14(15)
B10 B12 B8 108.54(18)
B11 B12 B8 108.1(2)
B7 B12 H12 123.5(13)
B9 B12 H12 121.0(13)
B10 B12 H12 121.7(13)
B11 B12 H12 122.2(13)
B8 B12 H12 121.1(13)
B5 B10 B11 107.92(19)
B5 B10 B6 60.71(14)
B11 B10 B6 59.68(15)
B5 B10 B12 107.33(19)
B11 B10 B12 60.20(15)
B6 B10 B12 108.02(19)
B5 B10 B9 59.70(15)
B11 B10 B9 107.76(19)
B6 B10 B9 108.41(18)
B12 B10 B9 59.48(15)
B5 B10 H10 123.1(15)
B11 B10 H10 122.7(15)
B6 B10 H10 125.0(15)
B12 B10 H10 118.9(16)
B9 B10 H10 119.0(15)
B5 B1 B2 110.99(17)
B5 B1 B6 61.58(14)
B2 B1 B6 61.23(15)
B5 B1 B3 110.53(18)
B2 B1 B3 61.73(15)
B6 B1 B3 111.48(18)
B5 B1 B4 60.82(14)
B2 B1 B4 110.55(18)
B6 B1 B4 110.85(18)
B3 B1 B4 60.61(14)
B5 B1 S1 116.01(15)
B2 B1 S1 123.51(16)
B6 B1 S1 118.81(16)
B3 B1 S1 122.82(17)
B4 B1 S1 118.67(15)
B7 B3 B1 104.14(18)
B7 B3 B4 105.78(19)
B1 B3 B4 59.78(14)
B7 B3 B8 59.40(15)
B1 B3 B8 106.30(18)
B4 B3 B8 59.48(15)
B7 B3 B2 58.89(15)
B1 B3 B2 58.91(14)
B4 B3 B2 107.63(18)
B8 B3 B2 107.59(19)
B7 B3 H3 125.0(14)
B1 B3 H3 121.6(14)
B4 B3 H3 122.4(14)
B8 B3 H3 124.2(14)
B2 B3 H3 120.4(14)
B2 B7 B8 111.11(18)
B2 B7 B11 61.03(16)
B8 B7 B11 110.66(19)
B2 B7 B12 110.62(19)
B8 B7 B12 61.10(16)
B11 B7 B12 60.93(16)
B2 B7 B3 61.78(15)
B8 B7 B3 60.88(16)
B11 B7 B3 110.97(18)
B12 B7 B3 110.48(18)
B2 B7 S2A 118.46(17)
B8 B7 S2A 117.33(17)
B11 B7 S2A 125.53(17)
B12 B7 S2A 124.80(18)
B3 B7 S2A 113.83(18)
B2 B7 S2B 116.7(2)
B8 B7 S2B 132.0(2)
B11 B7 S2B 90.4(2)
B12 B7 S2B 98.1(2)
B3 B7 S2B 150.0(3)
S2A B7 S2B 37.77(18)
B7 B11 B6 107.03(18)
B7 B11 B10 106.93(18)
B6 B11 B10 60.28(15)
B7 B11 B2 59.30(16)
B6 B11 B2 60.41(15)
B10 B11 B2 108.51(18)
B7 B11 B12 59.56(16)
B6 B11 B12 108.38(18)
B10 B11 B12 60.05(15)
B2 B11 B12 108.10(19)
B7 B11 H11 122.0(15)
B6 B11 H11 121.8(14)
B10 B11 H11 122.9(15)
B2 B11 H11 120.4(15)
B12 B11 H11 122.0(14)
B1 B6 B11 106.33(19)
B1 B6 B10 106.09(18)
B11 B6 B10 60.05(15)
B1 B6 B2 59.32(14)
B11 B6 B2 60.17(15)
B10 B6 B2 108.14(18)
B1 B6 B5 59.04(14)
B11 B6 B5 107.18(18)
B10 B6 B5 59.40(15)
B2 B6 B5 107.42(17)
B1 B6 H6 121.3(12)
B11 B6 H6 123.9(12)
B10 B6 H6 123.5(12)
B2 B6 H6 121.2(12)
B5 B6 H6 121.4(12)
B7 B2 B1 104.83(17)
B7 B2 B11 59.67(16)
B1 B2 B11 105.84(18)
B7 B2 B6 106.54(19)
B1 B2 B6 59.45(14)
B11 B2 B6 59.42(15)
B7 B2 B3 59.33(15)
B1 B2 B3 59.36(14)
B11 B2 B3 107.91(19)
B6 B2 B3 108.15(17)
B7 B2 H2 124.6(14)
B1 B2 H2 122.5(14)
B11 B2 H2 122.7(14)
B6 B2 H2 120.9(14)
B3 B2 H2 121.7(14)
B25 B29 B24 60.57(19)
B25 B29 B30 60.32(19)
B24 B29 B30 108.7(2)
B25 B29 B32 107.86(19)
B24 B29 B32 107.79(19)
B30 B29 B32 59.70(16)
B25 B29 B28 108.15(19)
B24 B29 B28 59.77(16)
B30 B29 B28 107.93(19)
B32 B29 B28 59.84(15)
B25 B29 S6A 119.2(2)
B24 B29 S6A 126.51(19)
B30 B29 S6A 115.1(2)
B32 B29 S6A 120.0(2)
B28 B29 S6A 127.0(2)
B25 B29 S6B 137.5(4)
B24 B29 S6B 117.2(8)
B30 B29 S6B 132.9(8)
B32 B29 S6B 112.2(2)
B28 B29 S6B 103.8(8)
S6A B29 S6B 23.2(7)
B27 B32 B30 107.14(19)
B27 B32 B29 107.16(17)
B30 B32 B29 60.08(17)
B27 B32 B28 59.73(14)
B30 B32 B28 108.7(2)
B29 B32 B28 60.36(16)
B27 B32 B31 59.74(15)
B30 B32 B31 60.16(17)
B29 B32 B31 108.4(2)
B28 B32 B31 108.74(19)
B27 B32 H32 124.3(14)
B30 B32 H32 121.7(14)
B29 B32 H32 119.2(14)
B28 B32 H32 119.5(14)
B31 B32 H32 123.8(13)
B27 B28 B24 106.76(18)
B27 B28 B32 59.83(14)
B24 B28 B32 107.7(2)
B27 B28 B29 106.81(18)
B24 B28 B29 59.74(16)
B32 B28 B29 59.80(15)
B27 B28 B23 59.06(15)
B24 B28 B23 60.25(16)
B32 B28 B23 107.76(19)
B29 B28 B23 107.8(2)
B27 B28 H28 123.2(14)
B24 B28 H28 122.5(14)
B32 B28 H28 120.4(14)
B29 B28 H28 120.9(14)
B23 B28 H28 123.4(14)
B21 B24 B29 105.4(2)
B21 B24 B28 106.3(2)
B29 B24 B28 60.50(16)
B21 B24 B25 58.5(2)
B29 B24 B25 59.49(17)
B28 B24 B25 107.9(2)
B21 B24 B23 59.31(19)
B29 B24 B23 108.47(19)
B28 B24 B23 60.38(17)
B25 B24 B23 107.6(2)
B21 B24 H24 123.6(13)
B29 B24 H24 122.6(13)
B28 B24 H24 121.6(13)
B25 B24 H24 122.5(13)
B23 B24 H24 120.8(14)
B21 B25 B29 107.1(2)
B21 B25 B30 106.3(2)
B29 B25 B30 60.10(17)
B21 B25 B24 60.3(2)
B29 B25 B24 59.94(17)
B30 B25 B24 108.1(2)
B21 B25 B26 59.8(2)
B29 B25 B26 107.6(2)
B30 B25 B26 59.0(2)
B24 B25 B26 108.7(2)
B21 B25 H25 124.2(16)
B29 B25 H25 121.2(15)
B30 B25 H25 120.6(16)
B24 B25 H25 122.4(15)
B26 B25 H25 121.4(15)
B26 B30 B32 108.0(2)
B26 B30 B29 108.6(3)
B32 B30 B29 60.22(16)
B26 B30 B31 59.59(19)
B32 B30 B31 60.21(17)
B29 B30 B31 108.6(2)
B26 B30 B25 60.8(2)
B32 B30 B25 107.7(2)
B29 B30 B25 59.58(17)
B31 B30 B25 108.2(2)
B26 B30 H30 117.8(16)
B32 B30 H30 126.8(16)
B29 B30 H30 122.1(16)
B31 B30 H30 123.7(16)
B25 B30 H30 117.3(17)
B22 B27 B23 62.14(18)
B22 B27 B28 111.26(19)
B23 B27 B28 61.24(15)
B22 B27 B31 60.53(18)
B23 B27 B31 110.7(2)
B28 B27 B31 109.88(19)
B22 B27 B32 109.7(2)
B23 B27 B32 109.99(18)
B28 B27 B32 60.44(14)
B31 B27 B32 60.44(16)
B22 B27 S5 123.99(17)
B23 B27 S5 123.77(18)
B28 B27 S5 118.47(16)
B31 B27 S5 119.04(17)
B32 B27 S5 116.07(15)
B27 B23 B21 104.5(2)
B27 B23 B24 106.56(19)
B21 B23 B24 59.75(18)
B27 B23 B28 59.69(14)
B21 B23 B28 105.8(2)
B24 B23 B28 59.37(16)
B27 B23 B22 58.89(15)
B21 B23 B22 59.13(19)
B24 B23 B22 108.0(2)
B28 B23 B22 107.4(2)
B27 B23 H23 123.1(16)
B21 B23 H23 126.0(16)
B24 B23 H23 119.9(15)
B28 B23 H23 118.9(16)
B22 B23 H23 125.0(15)
B25 B21 B26 61.6(2)
B25 B21 B23 111.1(2)
B26 B21 B23 111.0(2)
B25 B21 B22 111.3(3)
B26 B21 B22 60.9(2)
B23 B21 B22 61.80(18)
B25 B21 B24 61.18(18)
B26 B21 B24 110.9(2)
B23 B21 B24 60.94(19)
B22 B21 B24 111.2(2)
B25 B21 S4A 110.9(2)
B26 B21 S4A 103.0(2)
B23 B21 S4A 134.8(2)
B22 B21 S4A 115.63(19)
B24 B21 S4A 131.3(2)
B25 B21 S4B 128.1(2)
B26 B21 S4B 143.0(2)
B23 B21 S4B 98.4(2)
B22 B21 S4B 120.3(2)
B24 B21 S4B 102.8(2)
S4A B21 S4B 40.66(8)
B31 B26 B30 60.8(2)
B31 B26 B21 106.8(2)
B30 B26 B21 106.4(2)
B31 B26 B22 60.13(18)
B30 B26 B22 108.8(2)
B21 B26 B22 59.7(2)
B31 B26 B25 108.6(2)
B30 B26 B25 60.20(19)
B21 B26 B25 58.6(2)
B22 B26 B25 108.0(3)
B31 B26 H26 120.1(16)
B30 B26 H26 119.8(17)
B21 B26 H26 125.4(16)
B22 B26 H26 122.2(17)
B25 B26 H26 122.0(16)
B26 B31 B27 107.0(2)
B26 B31 B22 60.7(2)
B27 B31 B22 59.36(16)
B26 B31 B30 59.6(2)
B27 B31 B30 106.8(2)
B22 B31 B30 108.3(2)
B26 B31 B32 107.5(2)
B27 B31 B32 59.81(15)
B22 B31 B32 108.2(2)
B30 B31 B32 59.63(17)
B26 B31 H31 122.9(13)
B27 B31 H31 121.3(13)
B22 B31 H31 120.4(13)
B30 B31 H31 123.5(13)
B32 B31 H31 121.7(13)
B27 B22 B21 104.5(2)
B27 B22 B31 60.11(15)
B21 B22 B31 105.9(2)
B27 B22 B26 106.4(2)
B21 B22 B26 59.5(2)
B31 B22 B26 59.2(2)
B27 B22 B23 58.96(16)
B21 B22 B23 59.1(2)
B31 B22 B23 107.86(19)
B26 B22 B23 107.7(2)
B27 B22 H22 125.0(15)
B21 B22 H22 121.8(15)
B31 B22 H22 123.5(15)
B26 B22 H22 121.4(15)
B23 B22 H22 121.3(15)

loop_
_geom_bond_atom_site_label_1
_geom_bond_atom_site_label_2
_geom_bond_distance
S3A C5A 1.786(6)
S3A B9 1.880(3)
C5A H5A1 0.9600
C5A H5A2 0.9600
C5A H5A3 0.9600
S3B C5B 1.791(19)
S3B B9 1.835(11)
C5B H5B1 0.9600
C5B H5B2 0.9600
C5B H5B3 0.9600
S1 C1 1.783(3)
S1 C2 1.787(3)
S1 B1 1.892(2)
C2 H2A 0.9600
C2 H2B 0.9600
C2 H2C 0.9600
C1 H1A 0.9600
C1 H1B 0.9600
C1 H1C 0.9600
S2A C3A 1.710(6)
S2A C4A 1.763(7)
S2A B7 1.902(2)
C4A H4A1 0.9600
C4A H4A2 0.9600
C4A H4A3 0.9600
C3A H3A1 0.9600
C3A H3A2 0.9600
C3A H3A3 0.9600
S2B C4B 1.775(19)
S2B C3B 1.777(17)
S2B B7 2.034(5)
C4B H4B1 0.9600
C4B H4B2 0.9600
C4B H4B3 0.9600
C3B H3B1 0.9600
C3B H3B2 0.9600
C3B H3B3 0.9600
S6A C10A 1.752(5)
S6A B29 1.875(3)
C10A H10C 0.9600
C10A H10B 0.9600
C10A H10A 0.9600
S6B C10B 1.757(15)
S6B B29 1.917(8)
C10B H10F 0.9600
C10B H10E 0.9600
C10B H10D 0.9600
S5 C8 1.782(2)
S5 C9 1.784(3)
S5 B27 1.893(3)
C9 H9C 0.9600
C9 H9B 0.9600
C9 H9A 0.9600
C8 H8A 0.9600
C8 H8B 0.9600
C8 H8C 0.9600
S4A C7A 1.778(13)
S4A C6A 1.826(15)
S4A B21 1.920(3)
C7A H7C 0.9600
C7A H7B 0.9600
C7A H7A 0.9600
C6A H6C 0.9600
C6A H6B 0.9600
C6A H6A 0.9600
S4B C6B 1.720(15)
S4B C7B 1.800(18)
S4B B21 2.075(4)
C7B H7E 0.9600
C7B H7F 0.9600
C7B H7D 0.9600
C6B H6F 0.9600
C6B H6E 0.9600
C6B H6D 0.9600
B9 B4 1.769(4)
B9 B12 1.777(3)
B9 B5 1.778(4)
B9 B8 1.787(4)
B9 B10 1.797(4)
B5 B1 1.753(3)
B5 B10 1.775(4)
B5 B4 1.783(4)
B5 B6 1.798(4)
B5 H5 1.07(2)
B4 B1 1.768(3)
B4 B8 1.769(4)
B4 B3 1.783(4)
B4 H4 1.13(2)
B8 B7 1.758(4)
B8 B3 1.784(4)
B8 B12 1.790(4)
B8 H8 1.12(2)
B12 B7 1.763(4)
B12 B10 1.785(4)
B12 B11 1.787(4)
B12 H12 1.10(3)
B10 B11 1.780(4)
B10 B6 1.784(4)
B10 H10 1.10(3)
B1 B2 1.757(3)
B1 B6 1.759(3)
B1 B3 1.765(4)
B3 B7 1.764(4)
B3 B2 1.807(4)
B3 H3 1.11(3)
B7 B2 1.756(4)
B7 B11 1.762(4)
B11 B6 1.773(4)
B11 B2 1.786(4)
B11 H11 1.14(3)
B6 B2 1.791(4)
B6 H6 1.13(2)
B2 H2 1.09(3)
B29 B25 1.764(4)
B29 B24 1.772(4)
B29 B30 1.773(4)
B29 B32 1.776(4)
B29 B28 1.786(4)
B32 B27 1.766(4)
B32 B30 1.766(4)
B32 B28 1.776(4)
B32 B31 1.777(4)
B32 H32 1.10(3)
B28 B27 1.764(3)
B28 B24 1.773(4)
B28 B23 1.791(4)
B28 H28 1.10(3)
B24 B21 1.768(4)
B24 B25 1.783(5)
B24 B23 1.789(4)
B24 H24 1.12(3)
B25 B21 1.736(5)
B25 B30 1.777(5)
B25 B26 1.788(5)
B25 H25 1.10(3)
B30 B26 1.755(5)
B30 B31 1.776(4)
B30 H30 1.07(3)
B27 B22 1.751(4)
B27 B23 1.752(4)
B27 B31 1.764(4)
B23 B21 1.760(5)
B23 B22 1.808(5)
B23 H23 1.05(3)
B21 B26 1.757(6)
B21 B22 1.761(4)
B26 B31 1.755(5)
B26 B22 1.781(5)
B26 H26 1.15(3)
B31 B22 1.772(5)
B31 H31 1.12(3)
B22 H22 1.08(3)
